data_4316214
loop_
_publ_author_name
'Andreas Eichh\"ofer'
'Oliver Hampe'
'Sergei Lebedkin'
'Florian Weigend'

_publ_section_title
;
 Bistrimethylsilylamide Transition-Metal Complexes as Starting Reagents in
 the Synthesis of Ternary Cd-Mn-Se Cluster Complexes
;
_journal_name_full 'Inorganic Chemistry'
_journal_page_first 7331
_journal_page_last 7339
_journal_paper_doi 10.1021/ic100310w
_journal_volume 49
_journal_year 2010
_chemical_formula_moiety '[Cd4Mn4S(SeC6H5)14(P(C3H7)3)2]*3C4H10O2'
_chemical_formula_sum 'C114 H141 Cd4 Mn4 O6 P2 S Se14'
_chemical_formula_weight 3476.07
_chemical_name_systematic
; 
 ? 
;
_space_group_IT_number 2
_symmetry_cell_setting triclinic
_symmetry_space_group_name_Hall '-P 1'
_symmetry_space_group_name_H-M 'P -1'
_atom_sites_solution_hydrogens geom
_atom_sites_solution_primary direct
_atom_sites_solution_secondary difmap
_audit_creation_method SHELXL-97
_cell_angle_alpha 95.86(3)
_cell_angle_beta 91.76(3)
_cell_angle_gamma 112.93(3)
_cell_formula_units_Z 2
_cell_length_a 14.520(3)
_cell_length_b 17.857(4)
_cell_length_c 26.787(5)
_cell_measurement_reflns_used 63307
_cell_measurement_temperature 180(2)
_cell_measurement_theta_max 25.60
_cell_measurement_theta_min 1.25
_cell_volume 6344(3)
_computing_cell_refinement 'STOE X-AREA'
_computing_data_collection 'STOE X-AREA'
_computing_data_reduction 'STOE X-RED'
_computing_structure_refinement 'SHELXL-97 (Sheldrick, 1997)'
_computing_structure_solution 'SHELXS-97 (Sheldrick, 1990)'
_diffrn_ambient_temperature 180(2)
_diffrn_detector_area_resol_mean 6.67
_diffrn_measured_fraction_theta_full 0.991
_diffrn_measured_fraction_theta_max 0.991
_diffrn_measurement_device_type 'STOE IPDS 2'
_diffrn_measurement_method 'rotation method'
_diffrn_radiation_monochromator graphite
_diffrn_radiation_source 'fine-focus sealed tube'
_diffrn_radiation_type MoK\a
_diffrn_radiation_wavelength 0.71073
_diffrn_reflns_av_R_equivalents 0.0552
_diffrn_reflns_av_sigmaI/netI 0.0516
_diffrn_reflns_limit_h_max 17
_diffrn_reflns_limit_h_min -17
_diffrn_reflns_limit_k_max 21
_diffrn_reflns_limit_k_min -21
_diffrn_reflns_limit_l_max 31
_diffrn_reflns_limit_l_min -31
_diffrn_reflns_number 56155
_diffrn_reflns_theta_full 25.15
_diffrn_reflns_theta_max 25.15
_diffrn_reflns_theta_min 1.25
_exptl_absorpt_coefficient_mu 5.148
_exptl_absorpt_correction_T_max 0.4158
_exptl_absorpt_correction_T_min 0.2351
_exptl_absorpt_correction_type integration
_exptl_absorpt_process_details STOE-XRED32
_exptl_crystal_colour 'pale red'
_exptl_crystal_density_diffrn 1.820
_exptl_crystal_density_method 'not measured'
_exptl_crystal_description block
_exptl_crystal_F_000 3374
_exptl_crystal_size_max 0.400
_exptl_crystal_size_mid 0.290
_exptl_crystal_size_min 0.200
_refine_diff_density_max 1.693
_refine_diff_density_min -1.020
_refine_diff_density_rms 0.119
_refine_ls_extinction_method none
_refine_ls_goodness_of_fit_ref 1.030
_refine_ls_hydrogen_treatment constr
_refine_ls_matrix_type full
_refine_ls_number_parameters 1310
_refine_ls_number_reflns 22545
_refine_ls_number_restraints 0
_refine_ls_restrained_S_all 1.030
_refine_ls_R_factor_all 0.0656
_refine_ls_R_factor_gt 0.0493
_refine_ls_shift/su_max 0.002
_refine_ls_shift/su_mean 0.000
_refine_ls_structure_factor_coef Fsqd
_refine_ls_weighting_details 'calc w=1/[\s^2^(Fo^2^)+(0.0698P)^2^+6.4619P] where P=(Fo^2^+2Fc^2^)/3'
_refine_ls_weighting_scheme calc
_refine_ls_wR_factor_gt 0.1210
_refine_ls_wR_factor_ref 0.1288
_reflns_number_gt 17883
_reflns_number_total 22545
_reflns_threshold_expression >2sigma(I)
_cod_data_source_file ic100310w_si_003.cif
_cod_data_source_block p-1
_cod_original_cell_volume 6344(2)
_cod_database_code 4316214

loop_
_symmetry_equiv_pos_as_xyz
'x, y, z'
'-x, -y, -z'

loop_
_atom_site_label
_atom_site_type_symbol
_atom_site_fract_x
_atom_site_fract_y
_atom_site_fract_z
_atom_site_U_iso_or_equiv
_atom_site_adp_type
_atom_site_occupancy
_atom_site_symmetry_multiplicity
_atom_site_calc_flag
_atom_site_refinement_flags
_atom_site_disorder_assembly
_atom_site_disorder_group
Cd1 Cd 0.90154(4) 0.73925(3) 0.361491(17) 0.04757(12) Uani 1 1 d . A .
Cd2 Cd 1.18525(4) 0.81865(3) 0.176564(17) 0.04706(12) Uani 1 1 d . . .
Cd3 Cd 1.21011(4) 0.53814(4) 0.320967(19) 0.04991(14) Uani 0.80 1 d P . .
CD3A Mn 1.21011(4) 0.53814(4) 0.320967(19) 0.04991(14) Uani 0.20 1 d P . .
Cd4 Cd 0.79685(4) 0.44040(4) 0.174301(19) 0.04997(14) Uani 0.80 1 d P . .
CD4A Mn 0.79685(4) 0.44040(4) 0.174301(19) 0.04997(14) Uani 0.20 1 d P . .
Mn1 Mn 1.15791(7) 0.74308(6) 0.31367(3) 0.0439(2) Uani 0.90 1 d P . .
MN1A Cd 1.15791(7) 0.74308(6) 0.31367(3) 0.0439(2) Uani 0.10 1 d P . .
Mn2 Mn 0.93283(7) 0.53311(6) 0.31035(3) 0.0466(2) Uani 0.90 1 d P . .
MN2A Cd 0.93283(7) 0.53311(6) 0.31035(3) 0.0466(2) Uani 0.10 1 d P . .
Mn3 Mn 1.09121(7) 0.57761(6) 0.19173(3) 0.0452(2) Uani 0.90 1 d P . .
MN3A Cd 1.09121(7) 0.57761(6) 0.19173(3) 0.0452(2) Uani 0.10 1 d P . .
Mn4 Mn 0.91519(7) 0.69221(6) 0.21434(3) 0.0439(2) Uani 0.90 1 d P . .
MN4A Cd 0.91519(7) 0.69221(6) 0.21434(3) 0.0439(2) Uani 0.10 1 d P . .
Se1 Se 1.30732(5) 0.70091(4) 0.31909(2) 0.04762(15) Uani 1 1 d . A .
Se2 Se 1.08095(5) 0.75648(4) 0.39823(2) 0.04615(15) Uani 1 1 d . A .
Se3 Se 1.18691(5) 0.87383(4) 0.27231(2) 0.04547(15) Uani 1 1 d . A .
Se4 Se 0.86491(5) 0.39598(4) 0.25455(2) 0.04992(16) Uani 1 1 d . A .
Se5 Se 1.06346(5) 0.54126(4) 0.37854(2) 0.04779(16) Uani 1 1 d . A .
Se6 Se 0.79541(5) 0.58109(4) 0.33983(2) 0.04515(15) Uani 1 1 d . A .
Se7 Se 1.25140(5) 0.70092(4) 0.17665(2) 0.04321(14) Uani 1 1 d . A .
Se8 Se 1.13942(5) 0.47023(4) 0.22738(2) 0.04631(15) Uani 1 1 d . A .
Se9 Se 0.95147(5) 0.51738(4) 0.12064(2) 0.04654(15) Uani 1 1 d . A .
Se10 Se 0.74780(5) 0.56986(4) 0.19523(2) 0.04702(15) Uani 1 1 d . A .
Se11 Se 0.99742(5) 0.75443(4) 0.13591(2) 0.04639(15) Uani 1 1 d . A .
Se12 Se 0.90790(5) 0.80804(4) 0.27752(2) 0.04544(15) Uani 1 1 d . A .
Se13 Se 1.29577(7) 0.45935(6) 0.36207(3) 0.0590(2) Uani 0.90 1 d P A 1
Se15 Se 1.3770(7) 0.5232(6) 0.3635(4) 0.076(2) Uiso 0.10 1 d P A 2
Se14 Se 0.64020(6) 0.32396(5) 0.13225(3) 0.0628(2) Uani 1 1 d . . .
S1 S 1.02276(12) 0.63939(9) 0.25820(5) 0.0403(3) Uani 1 1 d . A .
P1 P 0.81904(14) 0.80905(12) 0.42337(6) 0.0519(4) Uani 1 1 d . . .
P2 P 1.29945(15) 0.93292(12) 0.12862(7) 0.0532(4) Uani 1 1 d . . .
C1 C 1.3568(5) 0.7464(5) 0.3880(3) 0.0528(16) Uani 1 1 d . . .
C2 C 1.4251(6) 0.8257(6) 0.3970(3) 0.072(2) Uani 1 1 d . A .
H2 H 1.4472 0.8569 0.3698 0.087 Uiso 1 1 calc R . .
C3 C 1.4620(7) 0.8607(6) 0.4462(4) 0.085(3) Uani 1 1 d . . .
H3 H 1.5077 0.9163 0.4524 0.103 Uiso 1 1 calc R A .
C4 C 1.4339(7) 0.8168(7) 0.4853(3) 0.083(3) Uani 1 1 d . A .
H4 H 1.4624 0.8408 0.5184 0.100 Uiso 1 1 calc R . .
C5 C 1.3643(8) 0.7378(7) 0.4772(3) 0.083(3) Uani 1 1 d . . .
H5 H 1.3428 0.7070 0.5046 0.100 Uiso 1 1 calc R A .
C6 C 1.3252(6) 0.7027(6) 0.4281(3) 0.070(2) Uani 1 1 d . A .
H6 H 1.2763 0.6481 0.4223 0.084 Uiso 1 1 calc R . .
C7 C 1.1554(5) 0.8729(5) 0.4173(2) 0.0537(17) Uani 1 1 d . . .
C8 C 1.1265(5) 0.9318(5) 0.4015(3) 0.0536(16) Uani 1 1 d . A .
H8 H 1.0667 0.9160 0.3802 0.064 Uiso 1 1 calc R . .
C9 C 1.1836(6) 1.0139(5) 0.4162(3) 0.064(2) Uani 1 1 d . . .
H9 H 1.1625 1.0543 0.4058 0.077 Uiso 1 1 calc R A .
C10 C 1.2711(7) 1.0369(5) 0.4461(3) 0.073(2) Uani 1 1 d . A .
H10 H 1.3116 1.0933 0.4557 0.088 Uiso 1 1 calc R . .
C11 C 1.2998(7) 0.9775(6) 0.4621(3) 0.079(3) Uani 1 1 d . . .
H11 H 1.3600 0.9933 0.4830 0.095 Uiso 1 1 calc R A .
C12 C 1.2424(6) 0.8957(5) 0.4481(3) 0.066(2) Uani 1 1 d . A .
H12 H 1.2623 0.8553 0.4595 0.079 Uiso 1 1 calc R . .
C13 C 1.3277(5) 0.9367(4) 0.2903(2) 0.0474(15) Uani 1 1 d . . .
C14 C 1.4023(6) 0.9154(5) 0.2707(3) 0.0565(17) Uani 1 1 d . A .
H14 H 1.3850 0.8668 0.2478 0.068 Uiso 1 1 calc R . .
C15 C 1.5029(6) 0.9650(5) 0.2841(3) 0.0622(19) Uani 1 1 d . . .
H15 H 1.5539 0.9510 0.2697 0.075 Uiso 1 1 calc R A .
C16 C 1.5275(6) 1.0326(5) 0.3175(3) 0.069(2) Uani 1 1 d . A .
H16 H 1.5962 1.0662 0.3267 0.083 Uiso 1 1 calc R . .
C17 C 1.4542(7) 1.0534(6) 0.3384(4) 0.086(3) Uani 1 1 d . . .
H17 H 1.4723 1.1006 0.3625 0.103 Uiso 1 1 calc R A .
C18 C 1.3542(6) 1.0058(5) 0.3244(3) 0.066(2) Uani 1 1 d . A .
H18 H 1.3037 1.0209 0.3385 0.079 Uiso 1 1 calc R . .
C19 C 0.7496(5) 0.3461(4) 0.2926(2) 0.0504(16) Uani 1 1 d . . .
C20 C 0.7612(6) 0.3053(5) 0.3326(3) 0.067(2) Uani 1 1 d . A .
H20 H 0.8241 0.3026 0.3405 0.080 Uiso 1 1 calc R . .
C21 C 0.6818(9) 0.2691(6) 0.3604(4) 0.091(3) Uani 1 1 d . . .
H21 H 0.6896 0.2414 0.3877 0.109 Uiso 1 1 calc R A .
C22 C 0.5910(8) 0.2726(6) 0.3492(4) 0.084(3) Uani 1 1 d . A .
H22 H 0.5361 0.2467 0.3684 0.101 Uiso 1 1 calc R . .
C23 C 0.5789(7) 0.3134(6) 0.3105(3) 0.071(2) Uani 1 1 d . . .
H23 H 0.5157 0.3155 0.3028 0.085 Uiso 1 1 calc R A .
C24 C 0.6589(6) 0.3512(5) 0.2829(3) 0.0585(18) Uani 1 1 d . A .
H24 H 0.6513 0.3811 0.2568 0.070 Uiso 1 1 calc R . .
C25 C 1.0035(5) 0.4360(5) 0.4031(2) 0.0513(16) Uani 1 1 d . . .
C26 C 1.0211(5) 0.3677(4) 0.3826(2) 0.0514(16) Uani 1 1 d . A .
H26 H 1.0601 0.3711 0.3544 0.062 Uiso 1 1 calc R . .
C27 C 0.9814(6) 0.2962(5) 0.4035(3) 0.0642(19) Uani 1 1 d . . .
H27 H 0.9935 0.2499 0.3899 0.077 Uiso 1 1 calc R A .
C28 C 0.9238(6) 0.2904(5) 0.4445(3) 0.068(2) Uani 1 1 d . A .
H28 H 0.8962 0.2404 0.4587 0.082 Uiso 1 1 calc R . .
C29 C 0.9070(7) 0.3570(6) 0.4641(3) 0.070(2) Uani 1 1 d . . .
H29 H 0.8683 0.3536 0.4923 0.084 Uiso 1 1 calc R A .
C30 C 0.9463(6) 0.4297(5) 0.4430(3) 0.0630(19) Uani 1 1 d . A .
H30 H 0.9331 0.4755 0.4565 0.076 Uiso 1 1 calc R . .
C31 C 0.7678(5) 0.5467(4) 0.4055(2) 0.0453(14) Uani 1 1 d . . .
C32 C 0.6782(7) 0.4840(6) 0.4095(3) 0.082(3) Uani 1 1 d . A .
H32 H 0.6339 0.4574 0.3804 0.099 Uiso 1 1 calc R . .
C33 C 0.6512(9) 0.4585(7) 0.4575(3) 0.109(4) Uani 1 1 d . . .
H33 H 0.5885 0.4152 0.4605 0.131 Uiso 1 1 calc R A .
C34 C 0.7150(8) 0.4961(6) 0.4990(3) 0.084(3) Uani 1 1 d . A .
H34 H 0.6975 0.4781 0.5309 0.101 Uiso 1 1 calc R . .
C35 C 0.8041(7) 0.5595(6) 0.4950(3) 0.068(2) Uani 1 1 d . . .
H35 H 0.8477 0.5865 0.5243 0.081 Uiso 1 1 calc R A .
C36 C 0.8315(6) 0.5851(5) 0.4479(2) 0.0559(17) Uani 1 1 d . A .
H36 H 0.8939 0.6290 0.4453 0.067 Uiso 1 1 calc R . .
C37 C 1.2662(5) 0.6804(4) 0.1058(2) 0.0433(14) Uani 1 1 d . . .
C38 C 1.1989(5) 0.6838(4) 0.0691(2) 0.0527(16) Uani 1 1 d . A .
H38 H 1.1427 0.6954 0.0782 0.063 Uiso 1 1 calc R . .
C39 C 1.2153(6) 0.6700(5) 0.0190(2) 0.0611(19) Uani 1 1 d . . .
H39 H 1.1694 0.6721 -0.0064 0.073 Uiso 1 1 calc R A .
C40 C 1.2952(7) 0.6535(5) 0.0052(3) 0.074(2) Uani 1 1 d . A .
H40 H 1.3053 0.6449 -0.0294 0.089 Uiso 1 1 calc R . .
C41 C 1.3613(7) 0.6494(6) 0.0413(3) 0.078(3) Uani 1 1 d . . .
H41 H 1.4171 0.6375 0.0318 0.093 Uiso 1 1 calc R A .
C42 C 1.3463(6) 0.6628(5) 0.0922(3) 0.0608(19) Uani 1 1 d . A .
H42 H 1.3918 0.6596 0.1173 0.073 Uiso 1 1 calc R . .
C43 C 1.2529(5) 0.4870(4) 0.1873(2) 0.0491(15) Uani 1 1 d . . .
C44 C 1.3484(5) 0.5410(5) 0.2034(3) 0.0560(17) Uani 1 1 d . A .
H44 H 1.3609 0.5738 0.2351 0.067 Uiso 1 1 calc R . .
C45 C 1.4276(6) 0.5482(5) 0.1732(3) 0.0613(19) Uani 1 1 d . . .
H45 H 1.4940 0.5850 0.1845 0.074 Uiso 1 1 calc R A .
C46 C 1.4091(6) 0.5017(5) 0.1271(3) 0.064(2) Uani 1 1 d . A .
H46 H 1.4631 0.5056 0.1070 0.077 Uiso 1 1 calc R . .
C47 C 1.3140(6) 0.4501(5) 0.1100(3) 0.0596(19) Uani 1 1 d . . .
H47 H 1.3018 0.4187 0.0778 0.071 Uiso 1 1 calc R A .
C48 C 1.2342(6) 0.4431(5) 0.1396(3) 0.0537(16) Uani 1 1 d . A .
H48 H 1.1675 0.4086 0.1272 0.064 Uiso 1 1 calc R . .
C49 C 0.9894(5) 0.4341(4) 0.0863(2) 0.0487(15) Uani 1 1 d . . .
C50 C 1.0477(5) 0.4538(5) 0.0450(3) 0.0554(17) Uani 1 1 d . A .
H50 H 1.0719 0.5079 0.0360 0.066 Uiso 1 1 calc R . .
C51 C 1.0696(6) 0.3941(5) 0.0176(3) 0.063(2) Uani 1 1 d . . .
H51 H 1.1090 0.4070 -0.0103 0.075 Uiso 1 1 calc R A .
C52 C 1.0344(7) 0.3155(5) 0.0307(3) 0.067(2) Uani 1 1 d . A .
H52 H 1.0486 0.2742 0.0113 0.080 Uiso 1 1 calc R . .
C53 C 0.9788(6) 0.2968(5) 0.0720(3) 0.0618(19) Uani 1 1 d . . .
H53 H 0.9565 0.2431 0.0816 0.074 Uiso 1 1 calc R A .
C54 C 0.9554(5) 0.3560(4) 0.0994(2) 0.0521(16) Uani 1 1 d . A .
H54 H 0.9158 0.3427 0.1273 0.062 Uiso 1 1 calc R . .
C55 C 0.7047(5) 0.5909(4) 0.1311(2) 0.0478(15) Uani 1 1 d . . .
C56 C 0.6764(6) 0.6561(5) 0.1296(3) 0.0575(17) Uani 1 1 d . A .
H56 H 0.6820 0.6914 0.1596 0.069 Uiso 1 1 calc R . .
C57 C 0.6399(6) 0.6707(5) 0.0846(3) 0.065(2) Uani 1 1 d . . .
H57 H 0.6207 0.7157 0.0839 0.078 Uiso 1 1 calc R A .
C58 C 0.6316(6) 0.6198(5) 0.0412(3) 0.065(2) Uani 1 1 d . A .
H58 H 0.6064 0.6295 0.0105 0.078 Uiso 1 1 calc R . .
C59 C 0.6595(7) 0.5556(6) 0.0422(3) 0.069(2) Uani 1 1 d . . .
H59 H 0.6545 0.5209 0.0120 0.083 Uiso 1 1 calc R A .
C60 C 0.6958(6) 0.5401(5) 0.0876(3) 0.0591(18) Uani 1 1 d . A .
H60 H 0.7141 0.4946 0.0881 0.071 Uiso 1 1 calc R . .
C61 C 0.9619(5) 0.8479(4) 0.1358(2) 0.0502(16) Uani 1 1 d . . .
C62 C 0.8841(6) 0.8419(5) 0.1016(3) 0.065(2) Uani 1 1 d . A .
H62 H 0.8503 0.7928 0.0794 0.078 Uiso 1 1 calc R . .
C63 C 0.8565(8) 0.9068(7) 0.1000(4) 0.085(3) Uani 1 1 d . . .
H63 H 0.8022 0.9018 0.0773 0.102 Uiso 1 1 calc R A .
C64 C 0.9064(8) 0.9791(6) 0.1307(4) 0.083(3) Uani 1 1 d . A .
H64 H 0.8885 1.0245 0.1282 0.100 Uiso 1 1 calc R . .
C65 C 0.9817(7) 0.9855(5) 0.1648(3) 0.069(2) Uani 1 1 d . . .
H65 H 1.0152 1.0351 0.1866 0.083 Uiso 1 1 calc R A .
C66 C 1.0094(6) 0.9207(5) 0.1677(3) 0.0593(18) Uani 1 1 d . A .
H66 H 1.0616 0.9257 0.1918 0.071 Uiso 1 1 calc R . .
C67 C 0.7684(5) 0.7926(4) 0.2623(2) 0.0460(15) Uani 1 1 d . . .
C68 C 0.7535(6) 0.8495(5) 0.2363(3) 0.0635(19) Uani 1 1 d . A .
H68 H 0.8088 0.8927 0.2254 0.076 Uiso 1 1 calc R . .
C69 C 0.6555(7) 0.8433(6) 0.2260(3) 0.074(2) Uani 1 1 d . . .
H69 H 0.6439 0.8828 0.2085 0.089 Uiso 1 1 calc R A .
C70 C 0.5758(7) 0.7797(6) 0.2414(3) 0.074(2) Uani 1 1 d . A .
H70 H 0.5092 0.7752 0.2342 0.089 Uiso 1 1 calc R . .
C71 C 0.5921(6) 0.7231(5) 0.2669(3) 0.066(2) Uani 1 1 d . . .
H71 H 0.5370 0.6796 0.2777 0.079 Uiso 1 1 calc R A .
C72 C 0.6891(5) 0.7291(4) 0.2772(2) 0.0513(16) Uani 1 1 d . A .
H72 H 0.7004 0.6892 0.2945 0.062 Uiso 1 1 calc R . .
C73 C 1.3690(6) 0.4419(5) 0.3069(3) 0.0577(18) Uani 1 1 d . . .
C74 C 1.3206(7) 0.3802(5) 0.2677(3) 0.0635(19) Uani 1 1 d . A .
H74 H 1.2509 0.3476 0.2672 0.076 Uiso 1 1 calc R . .
C75 C 1.3782(7) 0.3670(6) 0.2281(3) 0.070(2) Uani 1 1 d . . .
H75 H 1.3464 0.3257 0.2007 0.084 Uiso 1 1 calc R A .
C76 C 1.4786(7) 0.4133(7) 0.2294(3) 0.079(3) Uani 1 1 d . A .
H76 H 1.5166 0.4031 0.2033 0.095 Uiso 1 1 calc R . .
C77 C 1.5252(7) 0.4750(7) 0.2685(4) 0.084(3) Uani 1 1 d . . .
H77 H 1.5947 0.5080 0.2686 0.100 Uiso 1 1 calc R A .
C78 C 1.4713(6) 0.4892(6) 0.3081(3) 0.070(2) Uani 1 1 d . A .
C79 C 0.6724(6) 0.2302(5) 0.1417(3) 0.064(2) Uani 1 1 d . . .
C80 C 0.6477(7) 0.1927(5) 0.1847(3) 0.079(3) Uani 1 1 d . . .
H80 H 0.6187 0.2151 0.2103 0.094 Uiso 1 1 calc R . .
C81 C 0.6643(8) 0.1237(7) 0.1910(4) 0.095(3) Uani 1 1 d . . .
H81 H 0.6476 0.0988 0.2210 0.114 Uiso 1 1 calc R . .
C82 C 0.7058(8) 0.0900(6) 0.1532(5) 0.094(3) Uani 1 1 d . . .
H82 H 0.7162 0.0414 0.1566 0.113 Uiso 1 1 calc R . .
C83 C 0.7301(9) 0.1272(7) 0.1126(5) 0.104(3) Uani 1 1 d . . .
H83 H 0.7595 0.1051 0.0870 0.125 Uiso 1 1 calc R . .
C84 C 0.7145(7) 0.1977(6) 0.1058(4) 0.082(3) Uani 1 1 d . . .
H84 H 0.7334 0.2230 0.0761 0.098 Uiso 1 1 calc R . .
C85 C 0.7776(6) 0.8783(6) 0.3906(3) 0.065(2) Uani 1 1 d . B .
H85A H 0.8375 0.9213 0.3794 0.078 Uiso 1 1 calc R . .
H85B H 0.7345 0.8464 0.3601 0.078 Uiso 1 1 calc R . .
C86 C 0.7220(7) 0.9188(6) 0.4205(3) 0.078(2) Uani 1 1 d . . .
H86A H 0.7631 0.9493 0.4519 0.094 Uiso 1 1 calc R B .
H86B H 0.6592 0.8767 0.4300 0.094 Uiso 1 1 calc R . .
C87 C 0.6970(9) 0.9778(7) 0.3907(4) 0.100(3) Uani 1 1 d . B .
H87A H 0.6565 1.0011 0.4103 0.150 Uiso 1 1 calc R . .
H87B H 0.6593 0.9482 0.3588 0.150 Uiso 1 1 calc R . .
H87C H 0.7593 1.0221 0.3837 0.150 Uiso 1 1 calc R . .
C88 C 0.7141(6) 0.7424(5) 0.4531(3) 0.0608(18) Uani 1 1 d . B 1
H88A H 0.7366 0.7073 0.4723 0.073 Uiso 1 1 calc R B 1
H88B H 0.6918 0.7763 0.4774 0.073 Uiso 1 1 calc R B 1
C89 C 0.6241(6) 0.6871(6) 0.4164(3) 0.076(2) Uani 1 1 d . B 1
H89A H 0.5975 0.7214 0.3987 0.091 Uiso 1 1 calc R B 1
H89B H 0.6459 0.6546 0.3908 0.091 Uiso 1 1 calc R B 1
C90 C 0.5424(7) 0.6298(7) 0.4449(4) 0.103(4) Uani 1 1 d . B 1
H90A H 0.4858 0.5942 0.4212 0.155 Uiso 1 1 calc R B 1
H90B H 0.5196 0.6621 0.4695 0.155 Uiso 1 1 calc R B 1
H90C H 0.5690 0.5961 0.4625 0.155 Uiso 1 1 calc R B 1
C91 C 0.9048(6) 0.8765(5) 0.4749(3) 0.0545(17) Uani 1 1 d . B .
H91A H 0.9623 0.9173 0.4605 0.065 Uiso 1 1 calc R . .
H91B H 0.8700 0.9067 0.4940 0.065 Uiso 1 1 calc R . .
C92 C 0.9451(6) 0.8353(5) 0.5114(3) 0.0614(19) Uani 1 1 d . . .
H92A H 0.9693 0.7969 0.4923 0.074 Uiso 1 1 calc R B .
H92B H 0.8905 0.8032 0.5313 0.074 Uiso 1 1 calc R . .
C93 C 1.0306(6) 0.8976(5) 0.5467(3) 0.068(2) Uani 1 1 d . B .
H93A H 1.0540 0.8692 0.5703 0.102 Uiso 1 1 calc R . .
H93B H 1.0070 0.9359 0.5655 0.102 Uiso 1 1 calc R . .
H93C H 1.0860 0.9280 0.5271 0.102 Uiso 1 1 calc R . .
C94 C 1.3715(6) 1.0299(5) 0.1669(3) 0.0612(18) Uani 1 1 d . . .
H94A H 1.4132 1.0202 0.1933 0.073 Uiso 1 1 calc R . .
H94B H 1.4175 1.0674 0.1453 0.073 Uiso 1 1 calc R . .
C95 C 1.3093(7) 1.0722(5) 0.1919(3) 0.068(2) Uani 1 1 d . . .
H95A H 1.2642 1.0358 0.2142 0.081 Uiso 1 1 calc R . .
H95B H 1.2671 1.0820 0.1657 0.081 Uiso 1 1 calc R . .
C96 C 1.3753(8) 1.1538(5) 0.2227(3) 0.081(3) Uani 1 1 d . . .
H96A H 1.3328 1.1788 0.2388 0.122 Uiso 1 1 calc R . .
H96B H 1.4182 1.1906 0.2004 0.122 Uiso 1 1 calc R . .
H96C H 1.4173 1.1442 0.2485 0.122 Uiso 1 1 calc R . .
C97 C 1.3935(6) 0.9076(5) 0.0952(3) 0.0588(18) Uani 1 1 d . . .
H97A H 1.3587 0.8574 0.0713 0.071 Uiso 1 1 calc R . .
H97B H 1.4296 0.9526 0.0753 0.071 Uiso 1 1 calc R . .
C98 C 1.4702(6) 0.8938(5) 0.1293(3) 0.067(2) Uani 1 1 d . . .
H98A H 1.4349 0.8480 0.1487 0.080 Uiso 1 1 calc R . .
H98B H 1.5052 0.9437 0.1534 0.080 Uiso 1 1 calc R . .
C99 C 1.5475(7) 0.8740(7) 0.0990(4) 0.087(3) Uani 1 1 d . . .
H99A H 1.5940 0.8638 0.1220 0.130 Uiso 1 1 calc R . .
H99B H 1.5849 0.9204 0.0811 0.130 Uiso 1 1 calc R . .
H99C H 1.5129 0.8251 0.0747 0.130 Uiso 1 1 calc R . .
C100 C 1.2314(6) 0.9612(5) 0.0805(3) 0.0585(18) Uani 1 1 d . . .
H10A H 1.1819 0.9789 0.0971 0.070 Uiso 1 1 calc R . .
H10B H 1.2796 1.0091 0.0664 0.070 Uiso 1 1 calc R . .
C101 C 1.1767(7) 0.8951(5) 0.0374(3) 0.071(2) Uani 1 1 d . . .
H10C H 1.2257 0.8794 0.0189 0.085 Uiso 1 1 calc R . .
H10D H 1.1296 0.8461 0.0509 0.085 Uiso 1 1 calc R . .
C102 C 1.1193(8) 0.9246(6) 0.0017(3) 0.088(3) Uani 1 1 d . . .
H10E H 1.0839 0.8807 -0.0256 0.131 Uiso 1 1 calc R . .
H10F H 1.1661 0.9723 -0.0124 0.131 Uiso 1 1 calc R . .
H10G H 1.0706 0.9401 0.0200 0.131 Uiso 1 1 calc R . .
C103 C 1.1278(11) 0.2161(10) 0.1708(6) 0.145(6) Uani 1 1 d . . .
H10H H 1.1848 0.2004 0.1753 0.217 Uiso 1 1 calc R . .
H10I H 1.1525 0.2752 0.1691 0.217 Uiso 1 1 calc R . .
H10J H 1.0877 0.1864 0.1396 0.217 Uiso 1 1 calc R . .
C104 C 0.9856(9) 0.2191(7) 0.2071(5) 0.105(4) Uani 1 1 d . . .
H10K H 0.9427 0.1894 0.1761 0.126 Uiso 1 1 calc R . .
H10L H 1.0093 0.2787 0.2053 0.126 Uiso 1 1 calc R . .
C105 C 0.9285(11) 0.1969(8) 0.2527(5) 0.118(4) Uani 1 1 d . . .
H10M H 0.9750 0.2182 0.2834 0.142 Uiso 1 1 calc R . .
H10N H 0.8784 0.2219 0.2548 0.142 Uiso 1 1 calc R . .
C106 C 0.8247(11) 0.0878(10) 0.2931(5) 0.146(6) Uani 1 1 d . . .
H10O H 0.7918 0.0279 0.2895 0.218 Uiso 1 1 calc R . .
H10P H 0.7739 0.1112 0.2955 0.218 Uiso 1 1 calc R . .
H10Q H 0.8706 0.1074 0.3236 0.218 Uiso 1 1 calc R . .
C107 C 0.3634(11) 0.2876(9) 0.4181(5) 0.153(7) Uani 1 1 d . . .
H10R H 0.3997 0.2775 0.4464 0.229 Uiso 1 1 calc R . .
H10S H 0.3235 0.3177 0.4310 0.229 Uiso 1 1 calc R . .
H10T H 0.4114 0.3200 0.3958 0.229 Uiso 1 1 calc R . .
C108 C 0.2478(15) 0.2299(9) 0.3510(5) 0.163(8) Uani 1 1 d . . .
H10U H 0.2131 0.2643 0.3653 0.196 Uiso 1 1 calc R . .
H10V H 0.2976 0.2627 0.3291 0.196 Uiso 1 1 calc R . .
C109 C 0.1777(12) 0.1628(15) 0.3213(6) 0.205(11) Uani 1 1 d . . .
H10W H 0.1547 0.1824 0.2920 0.246 Uiso 1 1 calc R . .
H10X H 0.2115 0.1271 0.3082 0.246 Uiso 1 1 calc R . .
C110 C 0.0355(11) 0.0445(9) 0.3111(5) 0.134(5) Uani 1 1 d . . .
H11A H -0.0237 0.0120 0.3278 0.201 Uiso 1 1 calc R . .
H11B H 0.0750 0.0119 0.3028 0.201 Uiso 1 1 calc R . .
H11C H 0.0141 0.0603 0.2802 0.201 Uiso 1 1 calc R . .
C111 C 0.1356(18) 0.1397(16) 0.0486(8) 0.246(14) Uani 1 1 d . . .
H11D H 0.0800 0.1038 0.0660 0.369 Uiso 1 1 calc R . .
H11E H 0.1283 0.1174 0.0131 0.369 Uiso 1 1 calc R . .
H11F H 0.1346 0.1945 0.0513 0.369 Uiso 1 1 calc R . .
C112 C 0.2973(18) 0.2034(12) 0.0480(11) 0.224(13) Uani 1 1 d . . .
H11G H 0.2746 0.1958 0.0119 0.269 Uiso 1 1 calc R . .
H11H H 0.3010 0.2577 0.0628 0.269 Uiso 1 1 calc R . .
C113 C 0.3903(13) 0.2029(9) 0.0519(7) 0.150(6) Uani 1 1 d . . .
H11I H 0.4125 0.2090 0.0879 0.180 Uiso 1 1 calc R . .
H11J H 0.4375 0.2506 0.0372 0.180 Uiso 1 1 calc R . .
C114 C 0.4906(10) 0.1249(10) 0.0349(6) 0.141(6) Uani 1 1 d . . .
H11K H 0.4882 0.0735 0.0169 0.212 Uiso 1 1 calc R . .
H11L H 0.5061 0.1263 0.0709 0.212 Uiso 1 1 calc R . .
H11M H 0.5426 0.1713 0.0221 0.212 Uiso 1 1 calc R . .
O1 O 1.0672(7) 0.1963(5) 0.2124(3) 0.109(2) Uani 1 1 d . . .
O2 O 0.8808(7) 0.1130(5) 0.2495(3) 0.109(2) Uani 1 1 d . . .
O3 O 0.3008(8) 0.2139(5) 0.3917(3) 0.127(3) Uani 1 1 d . . .
O4 O 0.0950(6) 0.1161(6) 0.3439(3) 0.114(3) Uani 1 1 d . . .
O5 O 0.2282(10) 0.1447(8) 0.0712(5) 0.176(5) Uani 1 1 d . . .
O6 O 0.3952(8) 0.1301(7) 0.0273(4) 0.141(4) Uani 1 1 d . . .

loop_
_atom_site_aniso_label
_atom_site_aniso_U_11
_atom_site_aniso_U_22
_atom_site_aniso_U_33
_atom_site_aniso_U_23
_atom_site_aniso_U_13
_atom_site_aniso_U_12
Cd1 0.0583(3) 0.0500(3) 0.0385(2) 0.0041(2) 0.0048(2) 0.0261(2)
Cd2 0.0615(3) 0.0469(3) 0.0383(2) 0.00693(19) 0.0039(2) 0.0270(2)
Cd3 0.0652(3) 0.0537(3) 0.0404(3) 0.0078(2) 0.0073(2) 0.0331(3)
CD3A 0.0652(3) 0.0537(3) 0.0404(3) 0.0078(2) 0.0073(2) 0.0331(3)
Cd4 0.0649(3) 0.0486(3) 0.0387(3) 0.0040(2) 0.0056(2) 0.0250(3)
CD4A 0.0649(3) 0.0486(3) 0.0387(3) 0.0040(2) 0.0056(2) 0.0250(3)
Mn1 0.0531(5) 0.0468(5) 0.0353(4) 0.0033(4) 0.0020(4) 0.0240(4)
MN1A 0.0531(5) 0.0468(5) 0.0353(4) 0.0033(4) 0.0020(4) 0.0240(4)
Mn2 0.0615(5) 0.0465(5) 0.0364(4) 0.0075(4) 0.0076(4) 0.0253(4)
MN2A 0.0615(5) 0.0465(5) 0.0364(4) 0.0075(4) 0.0076(4) 0.0253(4)
Mn3 0.0594(5) 0.0469(5) 0.0346(4) 0.0053(4) 0.0072(4) 0.0264(4)
MN3A 0.0594(5) 0.0469(5) 0.0346(4) 0.0053(4) 0.0072(4) 0.0264(4)
Mn4 0.0552(5) 0.0474(5) 0.0347(4) 0.0055(4) 0.0027(4) 0.0264(4)
MN4A 0.0552(5) 0.0474(5) 0.0347(4) 0.0055(4) 0.0027(4) 0.0264(4)
Se1 0.0545(4) 0.0528(4) 0.0407(3) 0.0040(3) 0.0016(3) 0.0273(3)
Se2 0.0573(4) 0.0503(4) 0.0359(3) 0.0038(3) 0.0042(3) 0.0271(3)
Se3 0.0568(4) 0.0463(4) 0.0378(3) 0.0048(3) 0.0029(3) 0.0254(3)
Se4 0.0644(4) 0.0455(4) 0.0424(3) 0.0044(3) 0.0044(3) 0.0247(3)
Se5 0.0629(4) 0.0490(4) 0.0383(3) 0.0088(3) 0.0062(3) 0.0285(3)
Se6 0.0576(4) 0.0478(4) 0.0331(3) 0.0059(3) 0.0054(3) 0.0237(3)
Se7 0.0583(4) 0.0435(3) 0.0325(3) 0.0055(2) 0.0045(3) 0.0248(3)
Se8 0.0562(4) 0.0460(4) 0.0419(3) 0.0067(3) 0.0077(3) 0.0251(3)
Se9 0.0591(4) 0.0484(4) 0.0368(3) 0.0034(3) 0.0041(3) 0.0267(3)
Se10 0.0580(4) 0.0492(4) 0.0365(3) 0.0033(3) 0.0034(3) 0.0245(3)
Se11 0.0596(4) 0.0510(4) 0.0348(3) 0.0070(3) 0.0036(3) 0.0281(3)
Se12 0.0570(4) 0.0476(4) 0.0372(3) 0.0052(3) 0.0044(3) 0.0265(3)
Se13 0.0713(5) 0.0779(6) 0.0437(4) 0.0142(4) 0.0095(4) 0.0445(5)
Se14 0.0733(5) 0.0605(5) 0.0479(4) -0.0002(3) 0.0033(3) 0.0211(4)
S1 0.0529(8) 0.0427(8) 0.0301(7) 0.0058(6) 0.0043(6) 0.0236(7)
P1 0.0634(11) 0.0584(11) 0.0398(8) 0.0001(8) 0.0058(8) 0.0316(9)
P2 0.0723(12) 0.0478(10) 0.0451(9) 0.0114(8) 0.0078(8) 0.0280(9)
C1 0.057(4) 0.058(4) 0.047(4) 0.000(3) -0.007(3) 0.029(4)
C2 0.075(5) 0.071(6) 0.061(5) 0.006(4) -0.002(4) 0.019(4)
C3 0.085(6) 0.071(6) 0.079(6) -0.015(5) -0.016(5) 0.016(5)
C4 0.089(6) 0.114(8) 0.054(5) -0.012(5) -0.020(4) 0.057(6)
C5 0.104(7) 0.092(7) 0.051(5) 0.000(4) -0.019(5) 0.040(6)
C6 0.076(5) 0.080(6) 0.052(4) 0.004(4) -0.010(4) 0.029(5)
C7 0.065(4) 0.055(4) 0.040(3) -0.003(3) -0.002(3) 0.025(4)
C8 0.058(4) 0.059(5) 0.049(4) 0.005(3) 0.007(3) 0.030(4)
C9 0.082(5) 0.047(4) 0.067(5) -0.006(4) 0.014(4) 0.033(4)
C10 0.082(6) 0.056(5) 0.069(5) -0.019(4) 0.003(4) 0.020(4)
C11 0.076(6) 0.077(6) 0.074(5) -0.020(5) -0.019(4) 0.027(5)
C12 0.071(5) 0.068(5) 0.056(4) -0.013(4) -0.012(4) 0.030(4)
C13 0.056(4) 0.046(4) 0.041(3) 0.007(3) -0.002(3) 0.022(3)
C14 0.067(5) 0.055(4) 0.052(4) 0.006(3) 0.003(3) 0.028(4)
C15 0.058(4) 0.066(5) 0.067(5) 0.015(4) -0.003(4) 0.029(4)
C16 0.058(5) 0.063(5) 0.078(5) 0.009(4) -0.008(4) 0.016(4)
C17 0.084(6) 0.071(6) 0.079(6) -0.020(5) 0.002(5) 0.012(5)
C18 0.066(5) 0.057(5) 0.063(5) -0.007(4) 0.008(4) 0.015(4)
C19 0.063(4) 0.043(4) 0.039(3) 0.006(3) 0.005(3) 0.015(3)
C20 0.067(5) 0.063(5) 0.064(5) 0.022(4) -0.004(4) 0.017(4)
C21 0.111(8) 0.075(6) 0.077(6) 0.039(5) 0.021(6) 0.019(6)
C22 0.089(7) 0.070(6) 0.083(6) 0.023(5) 0.026(5) 0.017(5)
C23 0.069(5) 0.078(6) 0.062(5) 0.001(4) 0.008(4) 0.025(4)
C24 0.071(5) 0.055(4) 0.048(4) 0.004(3) 0.005(3) 0.023(4)
C25 0.067(4) 0.060(4) 0.038(3) 0.017(3) 0.002(3) 0.035(4)
C26 0.064(4) 0.051(4) 0.043(3) 0.012(3) 0.004(3) 0.026(3)
C27 0.079(5) 0.055(5) 0.067(5) 0.012(4) 0.007(4) 0.034(4)
C28 0.080(5) 0.061(5) 0.067(5) 0.026(4) 0.011(4) 0.027(4)
C29 0.086(6) 0.084(6) 0.057(4) 0.032(4) 0.024(4) 0.044(5)
C30 0.080(5) 0.071(5) 0.051(4) 0.022(4) 0.017(4) 0.040(4)
C31 0.055(4) 0.048(4) 0.036(3) 0.004(3) 0.006(3) 0.023(3)
C32 0.096(6) 0.074(6) 0.041(4) 0.004(4) 0.010(4) -0.004(5)
C33 0.121(8) 0.103(8) 0.049(5) 0.017(5) 0.011(5) -0.017(7)
C34 0.114(8) 0.088(7) 0.048(4) 0.021(4) 0.025(5) 0.034(6)
C35 0.091(6) 0.082(6) 0.035(3) 0.006(4) 0.002(4) 0.039(5)
C36 0.062(4) 0.065(5) 0.043(4) 0.012(3) 0.001(3) 0.026(4)
C37 0.059(4) 0.041(3) 0.035(3) 0.005(3) 0.004(3) 0.025(3)
C38 0.062(4) 0.056(4) 0.043(3) 0.001(3) 0.007(3) 0.027(3)
C39 0.080(5) 0.066(5) 0.031(3) 0.009(3) -0.003(3) 0.023(4)
C40 0.100(6) 0.074(6) 0.038(4) -0.002(4) 0.009(4) 0.027(5)
C41 0.088(6) 0.106(7) 0.055(5) 0.004(4) 0.024(4) 0.056(6)
C42 0.074(5) 0.072(5) 0.044(4) 0.006(3) 0.005(3) 0.037(4)
C43 0.057(4) 0.053(4) 0.045(3) 0.001(3) 0.003(3) 0.031(3)
C44 0.063(4) 0.060(5) 0.043(4) 0.001(3) 0.003(3) 0.023(4)
C45 0.064(4) 0.069(5) 0.053(4) 0.010(4) 0.007(3) 0.028(4)
C46 0.072(5) 0.068(5) 0.059(4) 0.011(4) 0.023(4) 0.031(4)
C47 0.073(5) 0.069(5) 0.044(4) 0.002(3) 0.011(3) 0.037(4)
C48 0.064(4) 0.056(4) 0.048(4) 0.007(3) 0.002(3) 0.031(4)
C49 0.060(4) 0.059(4) 0.032(3) 0.000(3) -0.003(3) 0.030(3)
C50 0.063(4) 0.064(5) 0.045(4) 0.009(3) 0.006(3) 0.031(4)
C51 0.081(5) 0.075(6) 0.045(4) 0.004(4) 0.014(3) 0.044(4)
C52 0.093(6) 0.071(5) 0.051(4) -0.003(4) 0.008(4) 0.051(5)
C53 0.088(5) 0.055(5) 0.052(4) 0.004(3) 0.007(4) 0.038(4)
C54 0.063(4) 0.055(4) 0.039(3) 0.004(3) 0.002(3) 0.025(3)
C55 0.047(3) 0.052(4) 0.043(3) 0.005(3) 0.001(3) 0.018(3)
C56 0.070(5) 0.057(4) 0.047(4) 0.004(3) -0.003(3) 0.029(4)
C57 0.071(5) 0.065(5) 0.068(5) 0.012(4) 0.001(4) 0.035(4)
C58 0.069(5) 0.084(6) 0.048(4) 0.017(4) 0.005(3) 0.035(4)
C59 0.091(6) 0.093(6) 0.036(3) 0.005(4) 0.001(4) 0.049(5)
C60 0.078(5) 0.064(5) 0.045(4) 0.005(3) 0.005(3) 0.039(4)
C61 0.059(4) 0.054(4) 0.046(3) 0.018(3) 0.013(3) 0.028(3)
C62 0.070(5) 0.068(5) 0.063(5) 0.020(4) -0.003(4) 0.032(4)
C63 0.093(6) 0.105(8) 0.085(6) 0.027(6) 0.000(5) 0.066(6)
C64 0.103(7) 0.073(6) 0.103(7) 0.031(5) 0.021(6) 0.060(6)
C65 0.089(6) 0.050(5) 0.077(5) 0.017(4) 0.010(4) 0.035(4)
C66 0.074(5) 0.055(4) 0.056(4) 0.009(3) 0.003(4) 0.033(4)
C67 0.058(4) 0.056(4) 0.033(3) 0.002(3) 0.007(3) 0.032(3)
C68 0.079(5) 0.067(5) 0.058(4) 0.015(4) 0.008(4) 0.041(4)
C69 0.084(6) 0.090(7) 0.074(5) 0.020(5) 0.004(4) 0.059(5)
C70 0.065(5) 0.085(6) 0.083(6) 0.004(5) -0.005(4) 0.043(5)
C71 0.063(5) 0.075(6) 0.059(4) -0.001(4) 0.005(4) 0.029(4)
C72 0.065(4) 0.055(4) 0.041(3) 0.000(3) -0.001(3) 0.033(4)
C73 0.070(5) 0.061(5) 0.056(4) 0.017(3) 0.007(3) 0.038(4)
C74 0.079(5) 0.052(4) 0.063(5) 0.010(4) 0.000(4) 0.030(4)
C75 0.092(6) 0.072(6) 0.061(5) 0.002(4) -0.002(4) 0.049(5)
C76 0.082(6) 0.108(8) 0.072(5) 0.009(5) 0.007(5) 0.064(6)
C77 0.071(5) 0.112(8) 0.076(6) 0.012(5) 0.019(5) 0.043(6)
C78 0.064(5) 0.087(6) 0.062(5) 0.010(4) 0.005(4) 0.036(5)
C79 0.068(5) 0.052(4) 0.060(4) -0.003(3) 0.014(4) 0.012(4)
C80 0.105(7) 0.058(5) 0.061(5) 0.002(4) 0.015(5) 0.021(5)
C81 0.112(8) 0.073(7) 0.093(7) 0.024(5) 0.016(6) 0.026(6)
C82 0.105(8) 0.063(6) 0.116(9) 0.017(6) 0.013(7) 0.033(6)
C83 0.105(8) 0.089(8) 0.124(9) 0.010(7) 0.036(7) 0.044(7)
C84 0.096(6) 0.072(6) 0.080(6) 0.011(5) 0.038(5) 0.035(5)
C85 0.071(5) 0.082(6) 0.046(4) -0.007(4) -0.004(3) 0.038(4)
C86 0.088(6) 0.084(6) 0.073(5) 0.007(5) -0.001(5) 0.045(5)
C87 0.118(8) 0.105(9) 0.097(7) 0.020(6) -0.009(6) 0.065(7)
C88 0.064(4) 0.067(5) 0.054(4) -0.001(4) 0.003(3) 0.031(4)
C89 0.060(5) 0.090(7) 0.078(6) -0.006(5) 0.009(4) 0.034(5)
C90 0.068(6) 0.128(9) 0.077(6) -0.026(6) 0.018(5) 0.008(6)
C91 0.062(4) 0.056(4) 0.053(4) 0.003(3) 0.006(3) 0.033(4)
C92 0.077(5) 0.062(5) 0.047(4) 0.007(3) -0.001(3) 0.030(4)
C93 0.085(5) 0.064(5) 0.059(4) 0.002(4) -0.016(4) 0.037(4)
C94 0.080(5) 0.048(4) 0.058(4) 0.013(3) 0.003(4) 0.027(4)
C95 0.093(6) 0.050(4) 0.063(5) 0.002(4) 0.010(4) 0.032(4)
C96 0.109(7) 0.058(5) 0.070(5) -0.001(4) 0.001(5) 0.029(5)
C97 0.079(5) 0.048(4) 0.053(4) 0.011(3) 0.010(4) 0.027(4)
C98 0.073(5) 0.060(5) 0.068(5) 0.007(4) 0.006(4) 0.027(4)
C99 0.081(6) 0.091(7) 0.098(7) 0.000(5) 0.012(5) 0.047(5)
C100 0.077(5) 0.053(4) 0.047(4) 0.008(3) -0.004(3) 0.027(4)
C101 0.106(6) 0.061(5) 0.047(4) 0.012(3) 0.006(4) 0.034(5)
C102 0.126(8) 0.087(7) 0.055(5) -0.002(4) -0.018(5) 0.053(6)
C103 0.135(12) 0.148(14) 0.134(12) 0.049(10) 0.025(10) 0.028(10)
C104 0.104(8) 0.077(7) 0.140(10) 0.020(7) 0.004(7) 0.040(6)
C105 0.140(11) 0.086(8) 0.132(10) 0.007(7) 0.046(9) 0.046(8)
C106 0.150(12) 0.175(15) 0.096(9) 0.023(9) 0.046(9) 0.042(11)
C107 0.146(12) 0.126(12) 0.106(10) -0.002(8) 0.018(9) -0.028(10)
C108 0.241(19) 0.106(11) 0.101(10) 0.039(8) -0.054(11) 0.023(12)
C109 0.114(11) 0.34(3) 0.128(13) 0.146(17) 0.007(10) 0.027(15)
C110 0.164(13) 0.127(11) 0.091(8) -0.030(8) -0.028(8) 0.050(10)
C111 0.31(3) 0.37(4) 0.20(2) 0.04(2) -0.013(19) 0.29(3)
C112 0.21(2) 0.136(16) 0.38(4) 0.14(2) 0.14(2) 0.090(16)
C113 0.150(14) 0.079(10) 0.175(15) 0.010(9) -0.030(12) 0.001(9)
C114 0.107(10) 0.173(15) 0.126(11) 0.055(10) 0.021(8) 0.026(10)
O1 0.127(6) 0.103(6) 0.104(6) 0.018(4) -0.001(5) 0.054(5)
O2 0.134(6) 0.086(5) 0.112(6) 0.013(4) 0.019(5) 0.047(5)
O3 0.168(8) 0.093(6) 0.106(6) 0.028(5) -0.005(6) 0.034(6)
O4 0.116(6) 0.130(7) 0.100(5) 0.044(5) 0.015(5) 0.047(5)
O5 0.194(11) 0.159(10) 0.232(13) 0.107(10) 0.094(10) 0.107(9)
O6 0.126(7) 0.128(8) 0.132(8) 0.002(6) 0.036(6) 0.011(6)

loop_
_atom_type_symbol
_atom_type_description
_atom_type_scat_dispersion_real
_atom_type_scat_dispersion_imag
_atom_type_scat_source
C C 0.0033 0.0016 'International Tables Vol C Tables 4.2.6.8 and 6.1.1.4'
H H 0.0000 0.0000 'International Tables Vol C Tables 4.2.6.8 and 6.1.1.4'
P P 0.1023 0.0942 'International Tables Vol C Tables 4.2.6.8 and 6.1.1.4'
Mn Mn 0.3368 0.7283 'International Tables Vol C Tables 4.2.6.8 and 6.1.1.4'
Se Se -0.0929 2.2259 'International Tables Vol C Tables 4.2.6.8 and 6.1.1.4'
Cd Cd -0.8075 1.2024 'International Tables Vol C Tables 4.2.6.8 and 6.1.1.4'
S S 0.1246 0.1234 'International Tables Vol C Tables 4.2.6.8 and 6.1.1.4'
O O 0.0106 0.0060 'International Tables Vol C Tables 4.2.6.8 and 6.1.1.4'

loop_
_geom_angle_atom_site_label_1
_geom_angle_atom_site_label_2
_geom_angle_atom_site_label_3
_geom_angle
_geom_angle_site_symmetry_1
_geom_angle_site_symmetry_3
_geom_angle_publ_flag
P1 Cd1 Se6 112.62(6) . . ?
P1 Cd1 Se2 111.58(5) . . ?
Se6 Cd1 Se2 106.78(4) . . ?
P1 Cd1 Se12 105.19(5) . . ?
Se6 Cd1 Se12 107.90(4) . . ?
Se2 Cd1 Se12 112.81(4) . . ?
P2 Cd2 Se7 110.31(5) . . ?
P2 Cd2 Se3 110.98(6) . . ?
Se7 Cd2 Se3 105.98(3) . . ?
P2 Cd2 Se11 111.76(6) . . ?
Se7 Cd2 Se11 108.49(4) . . ?
Se3 Cd2 Se11 109.12(4) . . ?
Se13 Cd3 Se8 111.03(4) . . ?
Se13 Cd3 Se5 107.18(4) . . ?
Se8 Cd3 Se5 111.77(4) . . ?
Se13 Cd3 Se1 120.08(4) . . ?
Se8 Cd3 Se1 107.64(4) . . ?
Se5 Cd3 Se1 98.48(4) . . ?
Se13 Cd3 Se15 27.5(2) . . ?
Se8 Cd3 Se15 120.1(2) . . ?
Se5 Cd3 Se15 119.9(2) . . ?
Se1 Cd3 Se15 93.0(2) . . ?
Se14 Cd4 Se4 110.60(4) . . ?
Se14 Cd4 Se9 120.72(4) . . ?
Se4 Cd4 Se9 109.01(4) . . ?
Se14 Cd4 Se10 106.60(4) . . ?
Se4 Cd4 Se10 113.77(4) . . ?
Se9 Cd4 Se10 95.40(4) . . ?
S1 Mn1 Se1 109.38(5) . . ?
S1 Mn1 Se3 102.13(5) . . ?
Se1 Mn1 Se3 116.06(5) . . ?
S1 Mn1 Se2 105.57(6) . . ?
Se1 Mn1 Se2 114.80(4) . . ?
Se3 Mn1 Se2 107.67(5) . . ?
S1 Mn2 Se5 104.90(6) . . ?
S1 Mn2 Se4 107.90(5) . . ?
Se5 Mn2 Se4 112.42(5) . . ?
S1 Mn2 Se6 100.90(5) . . ?
Se5 Mn2 Se6 115.71(4) . . ?
Se4 Mn2 Se6 113.60(5) . . ?
S1 Mn3 Se8 108.08(5) . . ?
S1 Mn3 Se9 105.28(5) . . ?
Se8 Mn3 Se9 113.26(5) . . ?
S1 Mn3 Se7 101.39(6) . . ?
Se8 Mn3 Se7 109.55(4) . . ?
Se9 Mn3 Se7 118.06(5) . . ?
S1 Mn4 Se10 104.65(6) . . ?
S1 Mn4 Se12 104.63(5) . . ?
Se10 Mn4 Se12 113.81(5) . . ?
S1 Mn4 Se11 110.08(5) . . ?
Se10 Mn4 Se11 114.53(5) . . ?
Se12 Mn4 Se11 108.58(4) . . ?
C1 Se1 Mn1 98.6(2) . . ?
C1 Se1 Cd3 105.5(2) . . ?
Mn1 Se1 Cd3 100.22(4) . . ?
C7 Se2 Mn1 98.1(2) . . ?
C7 Se2 Cd1 106.1(2) . . ?
Mn1 Se2 Cd1 98.06(4) . . ?
C13 Se3 Mn1 101.4(2) . . ?
C13 Se3 Cd2 102.4(2) . . ?
Mn1 Se3 Cd2 100.52(4) . . ?
C19 Se4 Mn2 95.1(2) . . ?
C19 Se4 Cd4 106.1(2) . . ?
Mn2 Se4 Cd4 99.19(4) . . ?
C25 Se5 Mn2 102.5(2) . . ?
C25 Se5 Cd3 108.0(2) . . ?
Mn2 Se5 Cd3 99.59(3) . . ?
C31 Se6 Mn2 105.6(2) . . ?
C31 Se6 Cd1 102.2(2) . . ?
Mn2 Se6 Cd1 100.25(4) . . ?
C37 Se7 Mn3 103.4(2) . . ?
C37 Se7 Cd2 100.59(19) . . ?
Mn3 Se7 Cd2 101.81(4) . . ?
C43 Se8 Mn3 95.1(2) . . ?
C43 Se8 Cd3 107.8(2) . . ?
Mn3 Se8 Cd3 102.94(4) . . ?
C49 Se9 Mn3 100.15(19) . . ?
C49 Se9 Cd4 107.0(2) . . ?
Mn3 Se9 Cd4 99.37(4) . . ?
C55 Se10 Mn4 100.6(2) . . ?
C55 Se10 Cd4 105.4(2) . . ?
Mn4 Se10 Cd4 104.78(4) . . ?
C61 Se11 Mn4 101.78(19) . . ?
C61 Se11 Cd2 103.6(2) . . ?
Mn4 Se11 Cd2 96.59(4) . . ?
C67 Se12 Mn4 99.31(19) . . ?
C67 Se12 Cd1 103.54(19) . . ?
Mn4 Se12 Cd1 98.82(4) . . ?
C73 Se13 Cd3 98.5(2) . . ?
C73 Se15 C78 37.9(4) . . ?
C73 Se15 Cd3 89.8(4) . . ?
C78 Se15 Cd3 114.7(4) . . ?
C79 Se14 Cd4 100.8(2) . . ?
Mn1 S1 Mn3 110.19(7) . . ?
Mn1 S1 Mn4 114.22(7) . . ?
Mn3 S1 Mn4 105.06(6) . . ?
Mn1 S1 Mn2 105.70(6) . . ?
Mn3 S1 Mn2 107.78(7) . . ?
Mn4 S1 Mn2 113.77(7) . . ?
C88 P1 C91 104.8(3) . . ?
C88 P1 C85 108.1(4) . . ?
C91 P1 C85 103.7(4) . . ?
C88 P1 Cd1 116.4(3) . . ?
C91 P1 Cd1 113.5(2) . . ?
C85 P1 Cd1 109.4(2) . . ?
C94 P2 C100 103.4(3) . . ?
C94 P2 C97 104.2(4) . . ?
C100 P2 C97 104.8(4) . . ?
C94 P2 Cd2 115.5(3) . . ?
C100 P2 Cd2 113.5(3) . . ?
C97 P2 Cd2 114.2(2) . . ?
C2 C1 C6 119.0(7) . . ?
C2 C1 Se1 118.2(6) . . ?
C6 C1 Se1 122.8(6) . . ?
C1 C2 C3 119.7(8) . . ?
C4 C3 C2 121.2(9) . . ?
C3 C4 C5 119.9(8) . . ?
C4 C5 C6 119.3(9) . . ?
C1 C6 C5 120.8(9) . . ?
C8 C7 C12 119.9(7) . . ?
C8 C7 Se2 123.5(5) . . ?
C12 C7 Se2 116.6(6) . . ?
C7 C8 C9 120.5(7) . . ?
C10 C9 C8 119.8(8) . . ?
C9 C10 C11 119.6(8) . . ?
C12 C11 C10 120.8(8) . . ?
C11 C12 C7 119.5(8) . . ?
C18 C13 C14 119.0(7) . . ?
C18 C13 Se3 117.8(5) . . ?
C14 C13 Se3 123.2(5) . . ?
C13 C14 C15 120.3(7) . . ?
C16 C15 C14 119.9(8) . . ?
C15 C16 C17 120.5(8) . . ?
C16 C17 C18 120.1(8) . . ?
C13 C18 C17 120.2(8) . . ?
C24 C19 C20 119.1(7) . . ?
C24 C19 Se4 123.1(5) . . ?
C20 C19 Se4 117.8(6) . . ?
C21 C20 C19 119.7(8) . . ?
C22 C21 C20 120.4(9) . . ?
C21 C22 C23 120.5(9) . . ?
C22 C23 C24 119.5(9) . . ?
C19 C24 C23 120.7(7) . . ?
C30 C25 C26 119.6(7) . . ?
C30 C25 Se5 118.4(6) . . ?
C26 C25 Se5 122.0(5) . . ?
C27 C26 C25 119.3(7) . . ?
C26 C27 C28 120.8(7) . . ?
C29 C28 C27 119.5(7) . . ?
C28 C29 C30 120.3(7) . . ?
C25 C30 C29 120.6(8) . . ?
C32 C31 C36 119.8(6) . . ?
C32 C31 Se6 117.0(5) . . ?
C36 C31 Se6 123.1(5) . . ?
C31 C32 C33 119.7(8) . . ?
C34 C33 C32 120.1(9) . . ?
C33 C34 C35 120.1(8) . . ?
C34 C35 C36 120.3(7) . . ?
C31 C36 C35 120.0(7) . . ?
C42 C37 C38 119.9(6) . . ?
C42 C37 Se7 118.1(5) . . ?
C38 C37 Se7 121.9(5) . . ?
C39 C38 C37 118.8(7) . . ?
C40 C39 C38 121.5(7) . . ?
C39 C40 C41 120.0(7) . . ?
C40 C41 C42 119.7(8) . . ?
C37 C42 C41 120.1(7) . . ?
C44 C43 C48 119.5(6) . . ?
C44 C43 Se8 123.2(5) . . ?
C48 C43 Se8 117.3(5) . . ?
C43 C44 C45 120.2(7) . . ?
C46 C45 C44 119.8(7) . . ?
C47 C46 C45 120.6(7) . . ?
C46 C47 C48 120.1(7) . . ?
C43 C48 C47 119.7(7) . . ?
C54 C49 C50 120.0(6) . . ?
C54 C49 Se9 121.7(5) . . ?
C50 C49 Se9 118.2(5) . . ?
C51 C50 C49 119.4(7) . . ?
C50 C51 C52 120.3(7) . . ?
C51 C52 C53 120.1(7) . . ?
C54 C53 C52 120.1(7) . . ?
C49 C54 C53 120.1(7) . . ?
C60 C55 C56 119.0(6) . . ?
C60 C55 Se10 121.9(5) . . ?
C56 C55 Se10 118.9(5) . . ?
C55 C56 C57 120.7(7) . . ?
C58 C57 C56 119.8(8) . . ?
C59 C58 C57 120.0(7) . . ?
C58 C59 C60 120.5(7) . . ?
C55 C60 C59 119.9(7) . . ?
C66 C61 C62 118.3(7) . . ?
C66 C61 Se11 123.7(5) . . ?
C62 C61 Se11 117.9(6) . . ?
C63 C62 C61 120.0(8) . . ?
C62 C63 C64 120.9(9) . . ?
C65 C64 C63 119.8(8) . . ?
C64 C65 C66 120.3(9) . . ?
C65 C66 C61 120.6(8) . . ?
C68 C67 C72 121.0(7) . . ?
C68 C67 Se12 116.6(6) . . ?
C72 C67 Se12 122.4(5) . . ?
C67 C68 C69 119.1(8) . . ?
C70 C69 C68 119.9(8) . . ?
C71 C70 C69 120.2(8) . . ?
C70 C71 C72 120.1(8) . . ?
C67 C72 C71 119.7(7) . . ?
C74 C73 C78 121.1(7) . . ?
C74 C73 Se13 119.8(6) . . ?
C78 C73 Se13 119.0(6) . . ?
C74 C73 Se15 155.1(7) . . ?
C78 C73 Se15 82.3(6) . . ?
Se13 C73 Se15 38.5(3) . . ?
C73 C74 C75 118.3(8) . . ?
C76 C75 C74 120.5(8) . . ?
C75 C76 C77 120.3(8) . . ?
C76 C77 C78 120.7(9) . . ?
C73 C78 C77 119.0(8) . . ?
C73 C78 Se15 59.8(5) . . ?
C77 C78 Se15 171.0(8) . . ?
C84 C79 C80 118.5(9) . . ?
C84 C79 Se14 121.5(7) . . ?
C80 C79 Se14 119.9(6) . . ?
C81 C80 C79 121.1(9) . . ?
C80 C81 C82 119.7(10) . . ?
C83 C82 C81 118.4(11) . . ?
C82 C83 C84 122.6(11) . . ?
C79 C84 C83 119.7(10) . . ?
C86 C85 P1 115.8(6) . . ?
C85 C86 C87 111.0(8) . . ?
C89 C88 P1 114.3(6) . . ?
C90 C89 C88 110.0(7) . . ?
C92 C91 P1 115.9(5) . . ?
C91 C92 C93 111.5(7) . . ?
C95 C94 P2 114.9(6) . . ?
C94 C95 C96 111.7(8) . . ?
C98 C97 P2 114.5(5) . . ?
C97 C98 C99 111.8(7) . . ?
C101 C100 P2 116.1(6) . . ?
C102 C101 C100 111.0(7) . . ?
O1 C104 C105 106.1(11) . . ?
O2 C105 C104 109.2(10) . . ?
C109 C108 O3 117.0(14) . . ?
O4 C109 C108 116.4(17) . . ?
C113 C112 O5 113.9(19) . . ?
C112 C113 O6 113.3(16) . . ?
C104 O1 C103 110.5(10) . . ?
C105 O2 C106 111.6(10) . . ?
C107 O3 C108 108.6(12) . . ?
C109 O4 C110 110.5(13) . . ?
C112 O5 C111 102.9(17) . . ?
C113 O6 C114 114.2(12) . . ?

loop_
_geom_bond_atom_site_label_1
_geom_bond_atom_site_label_2
_geom_bond_distance
_geom_bond_site_symmetry_2
_geom_bond_publ_flag
Cd1 P1 2.5689(19) . ?
Cd1 Se6 2.6280(13) . ?
Cd1 Se2 2.6467(11) . ?
Cd1 Se12 2.6582(10) . ?
Cd2 P2 2.568(2) . ?
Cd2 Se7 2.6298(10) . ?
Cd2 Se3 2.6479(10) . ?
Cd2 Se11 2.6578(13) . ?
Cd3 Se13 2.5167(12) . ?
Cd3 Se8 2.6570(12) . ?
Cd3 Se5 2.6819(11) . ?
Cd3 Se1 2.6983(13) . ?
Cd3 Se15 2.764(10) . ?
Cd4 Se14 2.5387(15) . ?
Cd4 Se4 2.6561(11) . ?
Cd4 Se9 2.6821(13) . ?
Cd4 Se10 2.6848(11) . ?
Mn1 S1 2.432(2) . ?
Mn1 Se1 2.5631(12) . ?
Mn1 Se3 2.5780(13) . ?
Mn1 Se2 2.5865(12) . ?
Mn2 S1 2.445(2) . ?
Mn2 Se5 2.5444(14) . ?
Mn2 Se4 2.5462(15) . ?
Mn2 Se6 2.5749(13) . ?
Mn3 S1 2.4367(18) . ?
Mn3 Se8 2.5410(13) . ?
Mn3 Se9 2.5581(15) . ?
Mn3 Se7 2.5827(15) . ?
Mn4 S1 2.4435(18) . ?
Mn4 Se10 2.5495(16) . ?
Mn4 Se12 2.5731(13) . ?
Mn4 Se11 2.5827(13) . ?
Se1 C1 1.934(7) . ?
Se2 C7 1.936(7) . ?
Se3 C13 1.927(7) . ?
Se4 C19 1.940(7) . ?
Se5 C25 1.934(7) . ?
Se6 C31 1.924(6) . ?
Se7 C37 1.929(6) . ?
Se8 C43 1.935(7) . ?
Se9 C49 1.936(7) . ?
Se10 C55 1.931(6) . ?
Se11 C61 1.930(7) . ?
Se12 C67 1.958(7) . ?
Se13 C73 1.917(7) . ?
Se15 C73 1.957(12) . ?
Se15 C78 2.243(12) . ?
Se14 C79 1.943(9) . ?
P1 C88 1.796(8) . ?
P1 C91 1.814(7) . ?
P1 C85 1.852(9) . ?
P2 C94 1.818(8) . ?
P2 C100 1.826(7) . ?
P2 C97 1.829(8) . ?
C1 C2 1.367(11) . ?
C1 C6 1.375(11) . ?
C2 C3 1.395(12) . ?
C3 C4 1.348(14) . ?
C4 C5 1.369(14) . ?
C5 C6 1.397(11) . ?
C7 C8 1.375(10) . ?
C7 C12 1.381(10) . ?
C8 C9 1.380(11) . ?
C9 C10 1.373(12) . ?
C10 C11 1.382(13) . ?
C11 C12 1.373(12) . ?
C13 C18 1.371(10) . ?
C13 C14 1.383(10) . ?
C14 C15 1.393(11) . ?
C15 C16 1.345(12) . ?
C16 C17 1.374(13) . ?
C17 C18 1.383(12) . ?
C19 C24 1.373(10) . ?
C19 C20 1.398(10) . ?
C20 C21 1.369(12) . ?
C21 C22 1.369(14) . ?
C22 C23 1.370(13) . ?
C23 C24 1.378(11) . ?
C25 C30 1.359(10) . ?
C25 C26 1.404(10) . ?
C26 C27 1.367(10) . ?
C27 C28 1.388(11) . ?
C28 C29 1.361(12) . ?
C29 C30 1.386(11) . ?
C31 C32 1.362(11) . ?
C31 C36 1.379(9) . ?
C32 C33 1.423(11) . ?
C33 C34 1.359(13) . ?
C34 C35 1.363(13) . ?
C35 C36 1.402(10) . ?
C37 C42 1.369(10) . ?
C37 C38 1.387(9) . ?
C38 C39 1.386(9) . ?
C39 C40 1.356(12) . ?
C40 C41 1.368(12) . ?
C41 C42 1.399(10) . ?
C43 C44 1.369(10) . ?
C43 C48 1.389(9) . ?
C44 C45 1.399(10) . ?
C45 C46 1.371(11) . ?
C46 C47 1.359(11) . ?
C47 C48 1.398(10) . ?
C49 C54 1.373(10) . ?
C49 C50 1.404(9) . ?
C50 C51 1.377(10) . ?
C51 C52 1.381(12) . ?
C52 C53 1.382(11) . ?
C53 C54 1.381(10) . ?
C55 C60 1.372(10) . ?
C55 C56 1.382(10) . ?
C56 C57 1.390(10) . ?
C57 C58 1.371(11) . ?
C58 C59 1.360(12) . ?
C59 C60 1.403(10) . ?
C61 C66 1.391(10) . ?
C61 C62 1.396(10) . ?
C62 C63 1.370(12) . ?
C63 C64 1.373(14) . ?
C64 C65 1.366(13) . ?
C65 C66 1.373(11) . ?
C67 C68 1.368(10) . ?
C67 C72 1.370(10) . ?
C68 C69 1.400(11) . ?
C69 C70 1.378(13) . ?
C70 C71 1.364(12) . ?
C71 C72 1.386(10) . ?
C73 C74 1.387(11) . ?
C73 C78 1.390(11) . ?
C74 C75 1.426(12) . ?
C75 C76 1.364(13) . ?
C76 C77 1.382(13) . ?
C77 C78 1.397(12) . ?
C79 C84 1.355(11) . ?
C79 C80 1.376(12) . ?
C80 C81 1.371(14) . ?
C81 C82 1.394(15) . ?
C82 C83 1.318(16) . ?
C83 C84 1.391(15) . ?
C85 C86 1.481(11) . ?
C86 C87 1.529(13) . ?
C88 C89 1.539(11) . ?
C89 C90 1.520(13) . ?
C91 C92 1.511(10) . ?
C92 C93 1.520(11) . ?
C94 C95 1.516(11) . ?
C95 C96 1.530(11) . ?
C97 C98 1.525(11) . ?
C98 C99 1.532(11) . ?
C100 C101 1.514(10) . ?
C101 C102 1.510(12) . ?
C103 O1 1.426(15) . ?
C104 O1 1.404(13) . ?
C104 C105 1.497(16) . ?
C105 O2 1.376(14) . ?
C106 O2 1.452(14) . ?
C107 O3 1.378(14) . ?
C108 C109 1.38(2) . ?
C108 O3 1.430(15) . ?
C109 O4 1.369(15) . ?
C110 O4 1.419(14) . ?
C111 O5 1.42(2) . ?
C112 C113 1.36(2) . ?
C112 O5 1.357(18) . ?
C113 O6 1.424(19) . ?
C114 O6 1.433(16) . ?
